data_1547431
loop_
_publ_author_name
'Anuradha R. Pallipurath'
'Jonathan M. Skelton'
'Mark R. Warren'
'Naghmeh Kamali'
'Patrick McArdle'
'Andrea Erxleben'

_publ_section_title
;
 Sulfamerazine: Understanding the Influence of Slip Planes in the
 Polymorphic Phase Transformation through X-Ray Crystallographic Studies
 and ab Initio Lattice Dynamics
;
_journal_name_full 'Molecular Pharmaceutics'
_journal_page_first 3735
_journal_page_last 3748
_journal_paper_doi 10.1021/acs.molpharmaceut.5b00504
_journal_volume 12
_journal_year 2015
_chemical_formula_moiety 'C11 H12 N4 O2 S'
_chemical_formula_sum 'C11 H12 N4 O2 S'
_chemical_formula_weight 264.31
_chemical_name_common Sulfamerazine
_chemical_name_systematic 4-amino-N-(4-methylpyrimidin-2-yl)
_space_group_crystal_system orthorhombic
_space_group_IT_number 61
_space_group_name_Hall '-P 2ac 2ab'
_space_group_name_H-M_alt 'P b c a'
_symmetry_space_group_name_Hall '-P 2ac 2ab'
_symmetry_space_group_name_H-M 'P b c a'
_atom_sites_solution_hydrogens mixed
_cell_angle_alpha 90
_cell_angle_beta 90
_cell_angle_gamma 90
_cell_formula_units_Z 8
_cell_length_a 9.0885(6)
_cell_length_b 11.5482(7)
_cell_length_c 22.7898(12)
_cell_measurement_reflns_used 2502
_cell_measurement_temperature 184.9(1)
_cell_measurement_theta_max 29.2280
_cell_measurement_theta_min 4.2340
_cell_volume 2391.9(2)
_computing_cell_refinement
;
'Tue Feb 03 13:58:01 2015'
;
_computing_data_collection
;
'Tue Feb 03 13:58:01 2015'
;
_computing_data_reduction
;
'Tue Feb 03 13:58:01 2015'
;
_computing_molecular_graphics OSCAIL
_computing_structure_refinement 'SHELXL-2014/7 (Sheldrick, 2014)'
_computing_structure_solution SHELXT
_diffrn_ambient_temperature 184.9(1)
_diffrn_detector_area_resol_mean 16.1048
_diffrn_measured_fraction_theta_full 0.997
_diffrn_measured_fraction_theta_max 0.870
_diffrn_measurement_device_type 'Xcalibur, Sapphire3'
_diffrn_measurement_method '\w scans'
_diffrn_radiation_type MoK\a
_diffrn_radiation_wavelength 0.71073
_diffrn_reflns_av_R_equivalents 0.0219
_diffrn_reflns_av_unetI/netI 0.0318
_diffrn_reflns_Laue_measured_fraction_full 0.997
_diffrn_reflns_Laue_measured_fraction_max 0.870
_diffrn_reflns_limit_h_max 11
_diffrn_reflns_limit_h_min -10
_diffrn_reflns_limit_k_max 15
_diffrn_reflns_limit_k_min -9
_diffrn_reflns_limit_l_max 15
_diffrn_reflns_limit_l_min -31
_diffrn_reflns_number 7472
_diffrn_reflns_point_group_measured_fraction_full 0.997
_diffrn_reflns_point_group_measured_fraction_max 0.870
_diffrn_reflns_theta_full 25.242
_diffrn_reflns_theta_max 29.383
_diffrn_reflns_theta_min 3.640
_diffrn_source 'Enhance (Mo) X-ray Source'
_exptl_absorpt_coefficient_mu 0.271
_exptl_absorpt_correction_T_max 1.00000
_exptl_absorpt_correction_T_min 0.96499
_exptl_absorpt_correction_type multi-scan
_exptl_absorpt_process_details
;
crysalispro, agilent technologies,
version 1.171.37.33 (release 27-03-2014 crysalis171 .net)
(compiled mar 27 2014,17:12:48)
empirical absorption correction using spherical harmonics,
 implemented in scale3 abspack scaling algorithm.
;
_exptl_crystal_colour Colourless
_exptl_crystal_density_diffrn 1.468
_exptl_crystal_description Parallelepiped
_exptl_crystal_F_000 1104
_exptl_crystal_size_max 0.50
_exptl_crystal_size_mid 0.40
_exptl_crystal_size_min 0.20
_refine_diff_density_max 0.310
_refine_diff_density_min -0.439
_refine_diff_density_rms 0.052
_refine_ls_extinction_coef .
_refine_ls_extinction_method none
_refine_ls_goodness_of_fit_ref 1.064
_refine_ls_hydrogen_treatment mixed
_refine_ls_matrix_type full
_refine_ls_number_parameters 176
_refine_ls_number_reflns 2872
_refine_ls_number_restraints 3
_refine_ls_restrained_S_all 1.064
_refine_ls_R_factor_all 0.0534
_refine_ls_R_factor_gt 0.0399
_refine_ls_shift/su_max 0.000
_refine_ls_shift/su_mean 0.000
_refine_ls_structure_factor_coef Fsqd
_refine_ls_weighting_details 'w=1/[\s^2^(Fo^2^)+(0.0379P)^2^+1.3510P] where P=(Fo^2^+2Fc^2^)/3'
_refine_ls_weighting_scheme calc
_refine_ls_wR_factor_gt 0.0932
_refine_ls_wR_factor_ref 0.1003
_reflns_Friedel_coverage 0.000
_reflns_Friedel_fraction_full .
_reflns_Friedel_fraction_max .
_reflns_number_gt 2313
_reflns_number_total 2872
_reflns_threshold_expression 'I > 2\s(I)'
_cod_data_source_file Exp_Form-II2FInHouse_Form-II_185K.cif
_cod_data_source_block smz_f2_185
_cod_database_code 1547431
_shelx_space_group_comment
;
The symmetry employed for this shelxl refinement is uniquely defined
by the following loop, which should always be used as a source of
symmetry information in preference to the above space-group names.
They are only intended as comments.
;
_shelx_estimated_absorpt_t_min 0.877
_shelx_estimated_absorpt_t_max 0.948

loop_
_space_group_symop_operation_xyz
'x, y, z'
'-x+1/2, -y, z+1/2'
'-x, y+1/2, -z+1/2'
'x+1/2, -y+1/2, -z'
'-x, -y, -z'
'x-1/2, y, -z-1/2'
'x, -y-1/2, z-1/2'
'-x-1/2, y-1/2, z'

loop_
_atom_site_label
_atom_site_type_symbol
_atom_site_fract_x
_atom_site_fract_y
_atom_site_fract_z
_atom_site_U_iso_or_equiv
_atom_site_adp_type
_atom_site_occupancy
_atom_site_site_symmetry_order
_atom_site_calc_flag
_atom_site_refinement_flags_posn
_atom_site_refinement_flags_adp
_atom_site_refinement_flags_occupancy
_atom_site_disorder_assembly
_atom_site_disorder_group
S1 S 0.66818(5) 0.34605(4) 0.61032(2) 0.02209(13) Uani 1 1 d . . . . .
O1 O 0.65815(15) 0.22311(11) 0.61360(6) 0.0305(3) Uani 1 1 d . . . . .
O2 O 0.80335(14) 0.39714(12) 0.59039(6) 0.0279(3) Uani 1 1 d . . . . .
N1 N 0.5456(2) 0.53216(16) 0.84551(8) 0.0355(4) Uani 1 1 d D . . . .
N2 N 0.54861(17) 0.39525(13) 0.56282(7) 0.0243(3) Uani 1 1 d D . . . .
N3 N 0.34391(17) 0.28503(13) 0.59122(7) 0.0261(3) Uani 1 1 d . . . . .
N4 N 0.33335(16) 0.42607(14) 0.51463(6) 0.0248(3) Uani 1 1 d . . . . .
C1 C 0.6253(2) 0.40368(15) 0.67855(8) 0.0227(4) Uani 1 1 d . . . . .
C2 C 0.5518(2) 0.33691(17) 0.71969(9) 0.0308(4) Uani 1 1 d . . . . .
H2 H 0.5219 0.2622 0.7102 0.040 Uiso 1 1 calc R U . . .
C3 C 0.5231(2) 0.38120(17) 0.77443(9) 0.0325(5) Uani 1 1 d . . . . .
H3 H 0.4725 0.3363 0.8016 0.042 Uiso 1 1 calc R U . . .
C4 C 0.5687(2) 0.49266(16) 0.79000(8) 0.0274(4) Uani 1 1 d . . . . .
C5 C 0.6422(2) 0.55904(15) 0.74758(9) 0.0286(4) Uani 1 1 d . . . . .
H5 H 0.6731 0.6336 0.7568 0.037 Uiso 1 1 calc R U . . .
C6 C 0.6691(2) 0.51531(16) 0.69248(8) 0.0257(4) Uani 1 1 d . . . . .
H6 H 0.7167 0.5606 0.6646 0.033 Uiso 1 1 calc R U . . .
C7 C 0.40177(19) 0.36600(15) 0.55691(7) 0.0218(4) Uani 1 1 d . . . . .
C8 C 0.1914(2) 0.40052(18) 0.50721(8) 0.0296(4) Uani 1 1 d . . . . .
H8 H 0.1387 0.4403 0.4786 0.038 Uiso 1 1 calc R U . . .
C9 C 0.1202(2) 0.31861(18) 0.53974(9) 0.0307(4) Uani 1 1 d . . . . .
H9 H 0.0211 0.3023 0.5336 0.040 Uiso 1 1 calc R U . . .
C10 C 0.2005(2) 0.26088(16) 0.58205(8) 0.0279(4) Uani 1 1 d . . . . .
C11 C 0.1328(3) 0.16781(19) 0.61860(10) 0.0409(5) Uani 1 1 d . . . . .
H11A H 0.1785 0.0950 0.6096 0.053 Uiso 1 1 calc R U . . .
H11B H 0.0294 0.1633 0.6103 0.053 Uiso 1 1 calc R U . . .
H11C H 0.1470 0.1853 0.6594 0.053 Uiso 1 1 calc R U . . .
H1N2 H 0.583(3) 0.4508(17) 0.5409(9) 0.043(7) Uiso 1 1 d D . . . .
H1N1 H 0.482(2) 0.4928(19) 0.8662(10) 0.048(7) Uiso 1 1 d D . . . .
H2N1 H 0.553(3) 0.6050(15) 0.8540(11) 0.050(7) Uiso 1 1 d D . . . .

loop_
_atom_site_aniso_label
_atom_site_aniso_U_11
_atom_site_aniso_U_22
_atom_site_aniso_U_33
_atom_site_aniso_U_23
_atom_site_aniso_U_13
_atom_site_aniso_U_12
S1 0.0227(2) 0.0235(2) 0.0201(2) 0.00195(18) -0.00044(16) 0.00298(17)
O1 0.0399(8) 0.0230(7) 0.0287(7) 0.0016(6) -0.0007(6) 0.0063(6)
O2 0.0215(7) 0.0383(8) 0.0239(6) 0.0012(6) 0.0001(5) 0.0017(6)
N1 0.0467(11) 0.0313(9) 0.0286(9) -0.0048(8) 0.0123(8) -0.0030(9)
N2 0.0221(8) 0.0260(8) 0.0247(8) 0.0082(7) -0.0026(6) -0.0030(6)
N3 0.0268(8) 0.0259(8) 0.0257(8) 0.0007(7) 0.0028(6) -0.0036(6)
N4 0.0227(8) 0.0293(8) 0.0224(7) 0.0023(7) -0.0017(6) -0.0011(6)
C1 0.0232(9) 0.0243(9) 0.0206(8) 0.0012(7) 0.0001(7) 0.0025(7)
C2 0.0377(11) 0.0257(9) 0.0291(10) -0.0001(8) 0.0035(8) -0.0059(8)
C3 0.0401(12) 0.0294(10) 0.0280(10) 0.0042(8) 0.0097(8) -0.0055(9)
C4 0.0290(10) 0.0278(9) 0.0253(9) 0.0003(8) 0.0031(7) 0.0043(8)
C5 0.0343(11) 0.0205(8) 0.0309(9) -0.0014(8) 0.0040(8) -0.0002(8)
C6 0.0275(10) 0.0227(9) 0.0271(9) 0.0060(8) 0.0042(7) 0.0013(7)
C7 0.0223(9) 0.0223(8) 0.0208(8) -0.0029(7) 0.0011(7) -0.0002(7)
C8 0.0239(10) 0.0380(11) 0.0268(9) -0.0025(8) -0.0036(7) -0.0001(8)
C9 0.0223(10) 0.0389(11) 0.0308(10) -0.0080(9) 0.0012(8) -0.0062(8)
C10 0.0297(10) 0.0277(9) 0.0263(9) -0.0069(8) 0.0062(7) -0.0047(8)
C11 0.0379(12) 0.0394(12) 0.0456(13) 0.0038(10) 0.0082(10) -0.0117(10)

loop_
_atom_type_symbol
_atom_type_description
_atom_type_scat_dispersion_real
_atom_type_scat_dispersion_imag
_atom_type_scat_source
C C 0.0033 0.0016 'International Tables Vol C Tables 4.2.6.8 and 6.1.1.4'
H H 0.0000 0.0000 'International Tables Vol C Tables 4.2.6.8 and 6.1.1.4'
N N 0.0061 0.0033 'International Tables Vol C Tables 4.2.6.8 and 6.1.1.4'
O O 0.0106 0.0060 'International Tables Vol C Tables 4.2.6.8 and 6.1.1.4'
S S 0.1246 0.1234 'International Tables Vol C Tables 4.2.6.8 and 6.1.1.4'

loop_
_geom_angle_atom_site_label_1
_geom_angle_atom_site_label_2
_geom_angle_atom_site_label_3
_geom_angle
_geom_angle_site_symmetry_1
_geom_angle_site_symmetry_3
O1 S1 O2 118.72(8) . .
O1 S1 N2 109.77(8) . .
O2 S1 N2 102.48(8) . .
O1 S1 C1 108.71(8) . .
O2 S1 C1 108.55(8) . .
N2 S1 C1 108.08(8) . .
C4 N1 H1N1 115.5(17) . .
C4 N1 H2N1 121.4(17) . .
H1N1 N1 H2N1 116(2) . .
C7 N2 S1 128.35(13) . .
C7 N2 H1N2 118.0(16) . .
S1 N2 H1N2 113.4(16) . .
C7 N3 C10 115.91(16) . .
C8 N4 C7 115.17(16) . .
C2 C1 C6 120.08(17) . .
C2 C1 S1 120.08(14) . .
C6 C1 S1 119.81(14) . .
C3 C2 C1 119.92(18) . .
C3 C2 H2 120.0 . .
C1 C2 H2 120.0 . .
C2 C3 C4 121.16(18) . .
C2 C3 H3 119.4 . .
C4 C3 H3 119.4 . .
N1 C4 C3 119.91(18) . .
N1 C4 C5 122.07(18) . .
C3 C4 C5 117.98(17) . .
C6 C5 C4 120.87(17) . .
C6 C5 H5 119.6 . .
C4 C5 H5 119.6 . .
C5 C6 C1 119.97(17) . .
C5 C6 H6 120.0 . .
C1 C6 H6 120.0 . .
N3 C7 N4 127.18(17) . .
N3 C7 N2 119.79(16) . .
N4 C7 N2 113.03(15) . .
N4 C8 C9 122.89(19) . .
N4 C8 H8 118.6 . .
C9 C8 H8 118.6 . .
C8 C9 C10 117.57(18) . .
C8 C9 H9 121.2 . .
C10 C9 H9 121.2 . .
N3 C10 C9 121.28(18) . .
N3 C10 C11 117.42(18) . .
C9 C10 C11 121.28(19) . .
C10 C11 H11A 109.5 . .
C10 C11 H11B 109.5 . .
H11A C11 H11B 109.5 . .
C10 C11 H11C 109.5 . .
H11A C11 H11C 109.5 . .
H11B C11 H11C 109.5 . .

loop_
_geom_bond_atom_site_label_1
_geom_bond_atom_site_label_2
_geom_bond_distance
_geom_bond_site_symmetry_2
S1 O1 1.4246(13) .
S1 O2 1.4366(13) .
S1 N2 1.6359(15) .
S1 C1 1.7357(18) .
N1 C4 1.361(2) .
N1 H1N1 0.871(16) .
N1 H2N1 0.866(16) .
N2 C7 1.383(2) .
N2 H1N2 0.871(16) .
N3 C7 1.328(2) .
N3 C10 1.349(2) .
N4 C8 1.334(2) .
N4 C7 1.340(2) .
C1 C2 1.386(3) .
C1 C6 1.386(3) .
C2 C3 1.373(3) .
C2 H2 0.9300 .
C3 C4 1.398(3) .
C3 H3 0.9300 .
C4 C5 1.403(3) .
C5 C6 1.375(3) .
C5 H5 0.9300 .
C6 H6 0.9300 .
C8 C9 1.365(3) .
C8 H8 0.9300 .
C9 C10 1.381(3) .
C9 H9 0.9300 .
C10 C11 1.493(3) .
C11 H11A 0.9600 .
C11 H11B 0.9600 .
C11 H11C 0.9600 .

loop_
_geom_torsion_atom_site_label_1
_geom_torsion_atom_site_label_2
_geom_torsion_atom_site_label_3
_geom_torsion_atom_site_label_4
_geom_torsion
_geom_torsion_site_symmetry_1
_geom_torsion_site_symmetry_2
_geom_torsion_site_symmetry_3
_geom_torsion_site_symmetry_4
O1 S1 N2 C7 46.29(18) . . . .
O2 S1 N2 C7 173.34(16) . . . .
C1 S1 N2 C7 -72.14(18) . . . .
O1 S1 C1 C2 -17.50(18) . . . .
O2 S1 C1 C2 -147.95(15) . . . .
N2 S1 C1 C2 101.60(16) . . . .
O1 S1 C1 C6 160.31(15) . . . .
O2 S1 C1 C6 29.85(17) . . . .
N2 S1 C1 C6 -80.59(16) . . . .
C6 C1 C2 C3 -0.4(3) . . . .
S1 C1 C2 C3 177.42(16) . . . .
C1 C2 C3 C4 -0.9(3) . . . .
C2 C3 C4 N1 -176.6(2) . . . .
C2 C3 C4 C5 1.3(3) . . . .
N1 C4 C5 C6 177.48(19) . . . .
C3 C4 C5 C6 -0.3(3) . . . .
C4 C5 C6 C1 -0.9(3) . . . .
C2 C1 C6 C5 1.3(3) . . . .
S1 C1 C6 C5 -176.52(14) . . . .
C10 N3 C7 N4 0.3(3) . . . .
C10 N3 C7 N2 -179.23(16) . . . .
C8 N4 C7 N3 0.3(3) . . . .
C8 N4 C7 N2 179.82(16) . . . .
S1 N2 C7 N3 -2.8(3) . . . .
S1 N2 C7 N4 177.60(13) . . . .
C7 N4 C8 C9 -0.5(3) . . . .
N4 C8 C9 C10 0.2(3) . . . .
C7 N3 C10 C9 -0.6(3) . . . .
C7 N3 C10 C11 178.22(17) . . . .
C8 C9 C10 N3 0.5(3) . . . .
C8 C9 C10 C11 -178.36(19) . . . .
